data_2004207
loop_
_publ_author_name
'Lalancette, R. A.'
'Thompson, H. W.'
'Cot\'e, M. L.'

_publ_section_title
;
 <i>cis</i>-2-Oxo-1,3-cyclohexanedipropionic Acid: Structure and
 Hydrogen-Bonding Pattern of a \d-Keto 1,9-Diacid
;
_journal_issue 12
_journal_name_full 'Acta Crystallographica Section C'
_journal_page_first 2617
_journal_page_last 2619
_journal_paper_doi 10.1107/S0108270195008493
_journal_volume 51
_journal_year 1995
_chemical_formula_moiety 'C12 H18 O5'
_chemical_formula_sum 'C12 H18 O5'
_chemical_formula_weight 242.3
_space_group_IT_number 57
_symmetry_cell_setting orthorhombic
_symmetry_space_group_name_Hall '-P 2c 2b'
_symmetry_space_group_name_H-M 'P b c m'
_atom_type_scat_source IntTabIV
_cell_angle_alpha 90.0
_cell_angle_beta 90.0
_cell_angle_gamma 90.0
_cell_formula_units_Z 4
_cell_length_a 4.663(1)
_cell_length_b 13.275(2)
_cell_length_c 20.551(3)
_cell_measurement_reflns_used 28
_cell_measurement_temperature 296
_cell_measurement_theta_max 17.7
_cell_measurement_theta_min 5.5
_cell_volume 1272.1(4)
_computing_cell_refinement XSCANS
_computing_data_collection 'XSCANS (Siemens, 1991)'
_computing_data_reduction XSCANS
_computing_molecular_graphics SHELXTL/PC
_computing_publication_material SHELXTL/PC
_computing_structure_refinement SHELXTL/PC
_computing_structure_solution 'SHELXTL/PC (Sheldrick, 1990)'
_diffrn_measurement_device 'Siemens P4'
_diffrn_measurement_method '2\q/\w scans'
_diffrn_radiation_type MoK\a
_diffrn_radiation_wavelength 0.71073
_diffrn_reflns_limit_h_max 6
_diffrn_reflns_limit_h_min 0
_diffrn_reflns_limit_k_max 17
_diffrn_reflns_limit_k_min 0
_diffrn_reflns_limit_l_max 26
_diffrn_reflns_limit_l_min 0
_diffrn_reflns_number 1745
_diffrn_reflns_theta_max 25
_diffrn_standards_decay_% 1.86
_diffrn_standards_interval_count 97
_diffrn_standards_number 3
_exptl_absorpt_coefficient_mu 0.098
_exptl_absorpt_correction_T_max 0.990
_exptl_absorpt_correction_T_min 0.932
_exptl_absorpt_correction_type 'Face-indexed numerical'
_exptl_crystal_colour Colorless
_exptl_crystal_density_diffrn 1.265
_exptl_crystal_density_meas 1.256(6)
_exptl_crystal_density_method 'floatation in cyclohexane/CCl~4~'
_exptl_crystal_description Parallelepiped
_exptl_crystal_size_max 0.44
_exptl_crystal_size_mid 0.40
_exptl_crystal_size_min 0.12
_refine_diff_density_max 0.18
_refine_diff_density_min -0.17
_refine_ls_extinction_coef '\c = 0.0025(6)'
_refine_ls_extinction_method 'F^*^ = F/[1.0 + 0.002\cF^2^/sin(2\q)]^1/4^'
_refine_ls_goodness_of_fit_obs 1.11
_refine_ls_hydrogen_treatment
;
All non-carboxyl H atoms were placed in calculated positions and
allowed to refine as riding models.  The positional parameters of
the carboxyl H atom [H(3)] were refined, but its temperature factor
was held constant.
;
_refine_ls_number_parameters 88
_refine_ls_number_reflns 606
_refine_ls_R_factor_obs 0.049
_refine_ls_shift/esd_max 0.170
_refine_ls_structure_factor_coef F
_refine_ls_weighting_scheme sigma
_refine_ls_wR_factor_obs 0.053
_reflns_number_observed 606
_reflns_number_total 1489
_reflns_observed_criterion F>4\s(F)
_cod_data_source_file bk1105.cif
_cod_data_source_block lalancette
_cod_depositor_comments
;
The following automatic conversions were performed:
'_symmetry_cell_setting' value 'Orthorhombic' changed to 'orthorhombic'
according to '/home/saulius/struct/CIF-dictionaries/cif_core.dic'
dictionary named 'cif_core.dic' version 2.4.1 from 2010-06-29.

Automatic conversion script
Id: cif_fix_enum 1527 2010-12-29 10:47:43Z saulius 

The following automatic conversions were performed:

'_symmetry_cell_setting' value 'Orthorhombic' changed to
'orthorhombic' according to
/home/saulius/struct/CIF-dictionaries/cif_core.dic dictionary named
'cif_core.dic' version 2.4.1 from 2010-06-29.

Automatic conversion script
Id: cif_fix_values 1715 2011-07-08 13:25:40Z adriana 
;
_cod_original_cell_volume 1272.2(4)
_cod_database_code 2004207

loop_
_symmetry_equiv_pos_as_xyz
x,y,z
-x,-y,-z
-x,-y,1/2+z
x,y,1/2-z
x,1/2-y,-z
-x,-1/2+y,z
-x,1/2+y,1/2-z
x,1/2-y,1/2+z

loop_
_atom_site_aniso_label
_atom_site_aniso_U_11
_atom_site_aniso_U_22
_atom_site_aniso_U_33
_atom_site_aniso_U_12
_atom_site_aniso_U_13
_atom_site_aniso_U_23
O(1) .059(2) .058(2) .054(2) .018(2) 0 0
O(2) .094(2) .065(2) .071(2) -.012(2) .036(2) -.019(2)
O(3) .091(2) .068(2) .065(2) -.021(2) .025(2) -.0240(10)
C(1) .033(3) .034(2) .048(3) -.004(3) 0 0
C(2) .040(2) .045(2) .038(2) .000(2) .000(2) -.001(2)
C(3) .055(2) .042(2) .048(2) .002(2) -.003(2) .005(2)
C(4) .061(4) .035(3) .057(3) .003(3) 0 0
C(5) .063(2) .049(2) .038(2) .002(2) .002(2) .000(2)
C(6) .063(3) .058(2) .051(2) -.002(2) .005(2) -.011(2)
C(7) .062(3) .053(2) .040(2) -.001(2) .000(2) -.003(2)

loop_
_atom_site_label
_atom_site_fract_x
_atom_site_fract_y
_atom_site_fract_z
_atom_site_U_iso_or_equiv
O(1) .5248(8) .2013(2) .7500 .057(1)
O(2) .5250(6) .1132(2) .5329(1) .076(1)
O(3) .2236(6) -.0083(2) .5615(1) .074(1)
C(1) .3219(11) .2589(3) .7500 .038(2)
C(2) .2001(7) .3015(2) .6879(1) .041(1)
C(3) .2655(8) .4148(2) .6888(2) .048(1)
C(4) .1542(11) .4664(3) .7500 .051(2)
C(5) .3070(9) .2493(2) .6265(1) .050(1)
C(6) .2034(9) .1416(3) .6209(2) .057(1)
C(7) .3317(9) .0820(3) .5672(2) .052(1)
H(3) .3002(87) -.0392(27) .5310(18) .080
H(2A) -.0028 .2896 .6862 .042
H(3A) .1763 .4456 .6517 .066
H(3B) .4694 .4240 .6863 .066
H(4A) .2046 .5367 .7500 .066
H(4B) -.0562 .4639 .7500 .066
H(5A) .5128 .2488 .6274 .066
H(5B) .2424 .2866 .5893 .066
H(6A) -.0003 .1435 .6142 .066
H(6B) .2444 .1077 .6611 .066

loop_
_geom_angle_atom_site_label_1
_geom_angle_atom_site_label_2
_geom_angle_atom_site_label_3
_geom_angle_site_symmetry_3
_geom_angle
_geom_angle_publ_flag
O(1) C(1) C(2) . 121.9(2) yes
C(2) C(1) C(2) 4_556 115.7(4) yes
C(1) C(2) C(3) . 106.5(3) yes
C(1) C(2) C(5) . 114.0(3) yes
C(3) C(2) C(5) . 113.0(3) yes
C(2) C(3) C(4) . 112.5(3) yes
C(3) C(4) C(3) 4_556 111.4(4) yes
C(2) C(5) C(6) . 112.8(3) yes
C(5) C(6) C(7) . 115.5(3) yes
O(2) C(7) O(3) . 123.1(3) yes
O(2) C(7) C(6) . 123.3(3) yes
O(3) C(7) C(6) . 113.6(3) yes
O(3) H(3) O(2) 2_656 177(4) yes

loop_
_geom_bond_atom_site_label_1
_geom_bond_atom_site_label_2
_geom_bond_site_symmetry_2
_geom_bond_distance
_geom_bond_publ_flag
O(1) C(1) . 1.216(6) yes
O(2) C(7) . 1.216(5) yes
O(3) C(7) . 1.306(5) yes
C(1) C(2) . 1.508(4) yes
C(2) C(3) . 1.535(4) yes
C(2) C(5) . 1.523(4) yes
C(3) C(4) . 1.524(4) yes
C(5) C(6) . 1.515(5) yes
C(6) C(7) . 1.483(5) yes
O(1) H(4A) 6_655 2.523(4) yes
O(2) O(3) 2_656 2.660(2) yes
O(3) H(3) . 0.83(4) yes
